data_7027490
loop_
_publ_author_name
'Long, La-Sheng'
'Yang, Shi-Ping'
'Tong, Ye-Xiang'
'Mao, Zong-Wan'
'Chen, Xiao-Ming'
'Ji, Liang-Nian'

_publ_section_title
;
 Synthesis, crystal structures and properties of copper(II) complexes of
 Schiff base derivatives containing imidazole and \b-alanine groups
;
_journal_issue 12
_journal_name_full 'Journal of the Chemical Society, Dalton Transactions'
_journal_page_first 1999
_journal_paper_doi 10.1039/a903154e
_journal_year 1999
_chemical_formula_sum 'C8 H12 Cl Cu N3 O7'
_chemical_formula_weight 361.20
_chemical_name_systematic
; 
 ? 
;
_space_group_IT_number 33
_symmetry_cell_setting orthorhombic
_symmetry_space_group_name_Hall 'P 2c -2n'
_symmetry_space_group_name_H-M 'P n a 21'
_atom_sites_solution_hydrogens geom
_atom_sites_solution_primary direct
_atom_sites_solution_secondary difmap
_audit_creation_method SHELXL-97
_cell_angle_alpha 90.00
_cell_angle_beta 90.00
_cell_angle_gamma 90.00
_cell_formula_units_Z 4
_cell_length_a 12.793(10)
_cell_length_b 13.167(8)
_cell_length_c 7.731(3)
_cell_measurement_reflns_used 25
_cell_measurement_temperature 293(2)
_cell_measurement_theta_max 15
_cell_measurement_theta_min 7.5
_cell_volume 1302.3(14)
_computing_cell_refinement 'SHEIXTL-Plus (Sheldrick,1990)'
_computing_data_collection 'SHEIXTL-Plus (Sheldrick,1990)'
_computing_data_reduction 'SHEIXTL-Plus (Sheldrick,1990)'
_computing_molecular_graphics 'Ortep3 for window (Farrugia,1997)'
_computing_publication_material 'SHEIXTL_97 (Sheldrick,1997)'
_computing_structure_refinement 'SHELXL-97 (Sheldrick, 1997)'
_computing_structure_solution 'SHELXS-97 (Sheldrick, 1990)'
_diffrn_ambient_temperature 293(2)
_diffrn_measured_fraction_theta_full 0.994
_diffrn_measured_fraction_theta_max 0.994
_diffrn_measurement_device_type 'Siemens R3m'
_diffrn_measurement_method '\w scan'
_diffrn_radiation_monochromator graphite
_diffrn_radiation_source 'fine-focus sealed tube'
_diffrn_radiation_type MoK\a
_diffrn_radiation_wavelength 0.71073
_diffrn_reflns_av_R_equivalents 0.0197
_diffrn_reflns_av_sigmaI/netI 0.0492
_diffrn_reflns_limit_h_max 15
_diffrn_reflns_limit_h_min 0
_diffrn_reflns_limit_k_max 16
_diffrn_reflns_limit_k_min -1
_diffrn_reflns_limit_l_max 9
_diffrn_reflns_limit_l_min 0
_diffrn_reflns_number 1389
_diffrn_reflns_theta_full 26.00
_diffrn_reflns_theta_max 26.00
_diffrn_reflns_theta_min 2.22
_diffrn_standards_interval_count 120
_diffrn_standards_number 2
_exptl_absorpt_coefficient_mu 1.918
_exptl_absorpt_correction_T_max 0.764
_exptl_absorpt_correction_T_min 0.680
_exptl_absorpt_correction_type empirical
_exptl_crystal_colour blue
_exptl_crystal_density_diffrn 1.842
_exptl_crystal_density_meas ?
_exptl_crystal_density_method 'not measured'
_exptl_crystal_description needle
_exptl_crystal_F_000 732
_exptl_crystal_size_max 0.50
_exptl_crystal_size_mid 0.32
_exptl_crystal_size_min 0.28
_refine_diff_density_max 0.577
_refine_diff_density_min -0.822
_refine_diff_density_rms 0.122
_refine_ls_abs_structure_details 'Flack H D (1983), Acta Cryst. A39, 876-881'
_refine_ls_abs_structure_Flack 0.10(6)
_refine_ls_extinction_coef 0.0000(7)
_refine_ls_extinction_method none
_refine_ls_goodness_of_fit_ref 1.086
_refine_ls_hydrogen_treatment mixed
_refine_ls_matrix_type full
_refine_ls_number_parameters 181
_refine_ls_number_reflns 1378
_refine_ls_number_restraints 69
_refine_ls_restrained_S_all 1.139
_refine_ls_R_factor_all 0.0947
_refine_ls_R_factor_gt 0.0618
_refine_ls_shift/su_max 0.173
_refine_ls_shift/su_mean 0.014
_refine_ls_structure_factor_coef Fsqd
_refine_ls_weighting_details 'w=1/[\s^2^(Fo^2^)+(0.1170P)^2^+0.0817P] where P=(Fo^2^+2Fc^2^)/3'
_refine_ls_weighting_scheme calc
_refine_ls_wR_factor_gt 0.1601
_refine_ls_wR_factor_ref 0.1858
_reflns_number_gt 986
_reflns_number_total 1378
_reflns_threshold_expression >2sigma(I)
_cod_data_source_file 903154esup1.cif
_cod_data_source_block complex_2
_cod_depositor_comments
;
The following automatic conversions were performed:

'_exptl_crystal_density_meas' value 'not measured' was changed to '?'
- the value is perceived as not measured.

Automatic conversion script
Id: cif_fix_values 3008 2015-01-20 13:52:24Z robertas 

The following automatic conversions were performed:

'_symmetry_cell_setting' tag value 'orthormbic' was replaced with
'orthorhombic' value as specified in the replacement file
'/home/robertas/cod-tools/perl-scripts/inputs/replacement_values.lst'.

Automatic conversion script
Id: cif_fix_values 3143 2015-03-26 13:38:13Z robertas 

The following automatic conversions were performed:

'_refine_ls_weighting_scheme' value 'calc
w=1/[\s^2^(Fo^2^)+(0.1170P)^2^+0.0817P] where P=(Fo^2^+2Fc^2^)/3' was
changed to 'calc'. New tag '_refine_ls_weighting_details' was
created. The value of the new tag was set to
'w=1/[\s^2^(Fo^2^)+(0.1170P)^2^+0.0817P] where P=(Fo^2^+2Fc^2^)/3'.

Automatic conversion script
Id: cif_fix_values 3143 2015-03-26 13:38:13Z robertas 
;
_cod_original_sg_symbol_H-M Pna2(1)
_cod_database_code 7027490

loop_
_symmetry_equiv_pos_as_xyz
'x, y, z'
'-x, -y, z+1/2'
'x+1/2, -y+1/2, z'
'-x+1/2, y+1/2, z+1/2'

loop_
_atom_site_label
_atom_site_type_symbol
_atom_site_fract_x
_atom_site_fract_y
_atom_site_fract_z
_atom_site_U_iso_or_equiv
_atom_site_adp_type
_atom_site_occupancy
_atom_site_calc_flag
_atom_site_refinement_flags
_atom_site_disorder_assembly
_atom_site_disorder_group
Cu1 Cu -0.09971(5) 0.44317(6) -0.17518(14) 0.04211(18) Uani 1 d . . .
N1 N -0.1694(4) 0.3849(4) -0.3742(9) 0.0483(16) Uani 1 d . . .
N2 N -0.3206(4) 0.3474(4) -0.4968(9) 0.0519(17) Uani 1 d . . .
N3 N -0.2483(3) 0.4620(4) -0.0909(8) 0.0447(15) Uani 1 d . . .
O1 O -0.0485(3) 0.4910(4) 0.0466(7) 0.0492(13) Uani 1 d . . .
O2 O -0.0435(3) 0.5923(4) 0.2731(6) 0.0464(13) Uani 1 d . . .
C1 C -0.1528(6) 0.3444(5) -0.5369(10) 0.054(2) Uani 1 d . . .
H1A H -0.0859 0.3352 -0.5906 0.080 Uiso 1 d R . .
C2 C -0.2447(5) 0.3225(5) -0.6047(12) 0.056(2) Uani 1 d . . .
H2A H -0.2549 0.2907 -0.7151 0.080 Uiso 1 d R . .
C3 C -0.4304(6) 0.3388(8) -0.5279(16) 0.086(3) Uani 1 d . . .
H3A H -0.4416 0.3095 -0.6401 0.080 Uiso 1 d R . .
H3B H -0.4617 0.2963 -0.4413 0.080 Uiso 1 d R . .
H3C H -0.4616 0.4051 -0.5237 0.080 Uiso 1 d R . .
C4 C -0.2719(5) 0.3863(5) -0.3498(10) 0.0436(17) Uani 1 d . . .
C5 C -0.3140(4) 0.4269(4) -0.1999(10) 0.0425(19) Uani 1 d . . .
H5A H -0.3880 0.4291 -0.1797 0.080 Uiso 1 d R . .
C6 C -0.2771(5) 0.5086(7) 0.0660(10) 0.054(2) Uani 1 d . . .
H6A H -0.2773 0.4584 0.1561 0.080 Uiso 1 d R . .
H6B H -0.3465 0.5357 0.0560 0.080 Uiso 1 d R . .
C7 C -0.1998(4) 0.5923(6) 0.1153(10) 0.0452(18) Uani 1 d . . .
H7A H -0.2247 0.6264 0.2170 0.080 Uiso 1 d R . .
H7B H -0.1982 0.6409 0.0228 0.080 Uiso 1 d R . .
C8 C -0.0897(4) 0.5554(5) 0.1469(11) 0.0420(17) Uani 1 d . . .
O1W O -0.1149(4) 0.6182(4) -0.2939(8) 0.0609(16) Uani 1 d . . .
H1WA H -0.1892 0.6289 -0.3454 0.080 Uiso 1 d R . .
H1WB H -0.1156 0.6116 -0.1625 0.080 Uiso 1 d R . .
Cl1 Cl -0.09769(14) 0.16550(14) 0.0041(2) 0.0609(6) Uani 1 d D . .
O3 O -0.1193(9) 0.2692(4) 0.0186(19) 0.156(4) Uani 0.60 d PDU A 1
O4 O -0.0842(8) 0.1447(9) -0.1767(7) 0.156(4) Uani 0.60 d PDU A 1
O5 O 0.0004(5) 0.1399(9) 0.0793(14) 0.156(4) Uani 0.60 d PDU A 1
O6 O -0.1770(5) 0.1031(6) 0.0676(16) 0.156(4) Uani 0.60 d PDU A 1
O3' O -0.0630(9) 0.2653(5) 0.0314(18) 0.146(5) Uani 0.40 d PDU A 2
O4' O -0.2091(4) 0.1679(12) -0.0095(19) 0.146(5) Uani 0.40 d PDU A 2
O5' O -0.0718(10) 0.1019(7) 0.1436(10) 0.146(5) Uani 0.40 d PDU A 2
O6' O -0.0601(9) 0.1285(9) -0.1557(9) 0.146(5) Uani 0.40 d PDU A 2

loop_
_atom_site_aniso_label
_atom_site_aniso_U_11
_atom_site_aniso_U_22
_atom_site_aniso_U_33
_atom_site_aniso_U_23
_atom_site_aniso_U_13
_atom_site_aniso_U_12
Cu1 0.0297(3) 0.0567(4) 0.0399(3) 0.0000(5) -0.0011(4) 0.0030(3)
N1 0.044(3) 0.048(3) 0.052(3) -0.002(3) -0.006(3) 0.000(3)
N2 0.054(3) 0.032(3) 0.070(4) 0.001(3) -0.004(3) -0.007(2)
N3 0.028(2) 0.060(3) 0.046(3) 0.006(3) 0.005(3) 0.012(2)
O1 0.0320(19) 0.066(3) 0.050(3) -0.005(3) -0.002(2) 0.007(2)
O2 0.037(2) 0.063(3) 0.039(3) -0.011(2) -0.012(2) -0.002(2)
C1 0.064(4) 0.048(4) 0.049(4) -0.010(4) 0.007(4) 0.018(3)
C2 0.067(4) 0.030(3) 0.073(5) -0.009(3) -0.017(4) 0.001(3)
C3 0.064(4) 0.108(7) 0.085(7) -0.024(6) -0.023(5) -0.018(5)
C4 0.048(3) 0.035(3) 0.048(4) -0.001(3) -0.017(3) 0.005(3)
C5 0.023(2) 0.047(3) 0.057(5) 0.012(3) 0.003(3) -0.003(2)
C6 0.030(3) 0.082(5) 0.048(4) 0.005(4) 0.005(3) 0.014(3)
C7 0.035(3) 0.063(4) 0.037(3) -0.007(3) -0.004(3) 0.017(3)
C8 0.028(3) 0.048(3) 0.050(4) 0.010(3) 0.007(3) 0.001(3)
O1W 0.073(3) 0.059(3) 0.051(3) -0.002(3) 0.017(3) 0.007(3)
Cl1 0.0695(11) 0.0584(11) 0.0547(11) -0.0004(10) -0.0097(10) -0.0036(9)
O3 0.129(5) 0.160(6) 0.180(8) 0.030(7) 0.045(6) 0.047(5)
O4 0.129(5) 0.160(6) 0.180(8) 0.030(7) 0.045(6) 0.047(5)
O5 0.129(5) 0.160(6) 0.180(8) 0.030(7) 0.045(6) 0.047(5)
O6 0.129(5) 0.160(6) 0.180(8) 0.030(7) 0.045(6) 0.047(5)
O3' 0.128(6) 0.202(11) 0.107(8) -0.026(8) -0.058(6) -0.030(7)
O4' 0.128(6) 0.202(11) 0.107(8) -0.026(8) -0.058(6) -0.030(7)
O5' 0.128(6) 0.202(11) 0.107(8) -0.026(8) -0.058(6) -0.030(7)
O6' 0.128(6) 0.202(11) 0.107(8) -0.026(8) -0.058(6) -0.030(7)

loop_
_atom_type_symbol
_atom_type_description
_atom_type_scat_dispersion_real
_atom_type_scat_dispersion_imag
_atom_type_scat_source
C C 0.0033 0.0016 'International Tables Vol C Tables 4.2.6.8 and 6.1.1.4'
H H 0.0000 0.0000 'International Tables Vol C Tables 4.2.6.8 and 6.1.1.4'
N N 0.0061 0.0033 'International Tables Vol C Tables 4.2.6.8 and 6.1.1.4'
O O 0.0106 0.0060 'International Tables Vol C Tables 4.2.6.8 and 6.1.1.4'
Cl Cl 0.1484 0.1585 'International Tables Vol C Tables 4.2.6.8 and 6.1.1.4'
Cu Cu 0.3201 1.2651 'International Tables Vol C Tables 4.2.6.8 and 6.1.1.4'

loop_
_geom_angle_atom_site_label_1
_geom_angle_atom_site_label_2
_geom_angle_atom_site_label_3
_geom_angle
_geom_angle_site_symmetry_1
_geom_angle_site_symmetry_3
_geom_angle_publ_flag
O2 Cu1 N1 100.2(2) 2_564 . yes
O2 Cu1 O1 86.65(19) 2_564 . yes
N1 Cu1 O1 170.4(2) . . yes
O2 Cu1 N3 170.5(2) 2_564 . yes
N1 Cu1 N3 82.6(2) . . yes
O1 Cu1 N3 89.6(2) . . yes
O2 Cu1 O1W 102.80(19) 2_564 . yes
N1 Cu1 O1W 92.2(2) . . yes
O1 Cu1 O1W 93.0(2) . . yes
N3 Cu1 O1W 86.09(19) . . yes
O2 Cu1 O3 89.9(3) 2_564 . yes
N1 Cu1 O3 93.5(3) . . yes
O1 Cu1 O3 79.6(3) . . yes
N3 Cu1 O3 80.9(3) . . yes
O1W Cu1 O3 165.0(3) . . yes
C4 N1 C1 106.7(6) . . ?
C4 N1 Cu1 109.7(5) . . ?
C1 N1 Cu1 143.6(5) . . ?
C2 N2 C4 106.1(6) . . ?
C2 N2 C3 126.6(8) . . ?
C4 N2 C3 127.3(7) . . ?
C5 N3 C6 123.7(5) . . yes
C5 N3 Cu1 111.2(5) . . yes
C6 N3 Cu1 125.2(4) . . yes
C8 O1 Cu1 128.2(4) . . yes
C8 O2 Cu1 121.4(4) . 2_565 yes
C2 C1 N1 108.0(7) . . ?
C1 C2 N2 110.5(8) . . ?
N1 C4 C5 120.7(6) . . ?
N1 C4 N2 108.7(6) . . ?
C5 C4 N2 130.5(6) . . ?
N3 C5 C4 115.8(5) . . ?
N3 C6 C7 111.1(6) . . ?
C8 C7 C6 114.3(6) . . ?
O2 C8 O1 123.1(5) . . ?
O2 C8 C7 116.5(6) . . ?
O1 C8 C7 120.4(6) . . ?
O6 Cl1 O3 113.8(6) . . ?
O3' Cl1 O5' 111.7(7) . . ?
O3' Cl1 O6' 110.3(7) . . ?
O5' Cl1 O6' 112.7(6) . . ?
O6 Cl1 O5 111.0(6) . . ?
O3 Cl1 O5 111.9(7) . . ?
O3' Cl1 O4' 107.8(7) . . ?
O5' Cl1 O4' 107.7(7) . . ?
O6' Cl1 O4' 106.4(7) . . ?
O6 Cl1 O4 108.5(7) . . ?
O3 Cl1 O4 106.7(7) . . ?
O5 Cl1 O4 104.2(6) . . ?
Cl1 O3 Cu1 138.8(8) . . ?

loop_
_geom_bond_atom_site_label_1
_geom_bond_atom_site_label_2
_geom_bond_distance
_geom_bond_site_symmetry_2
_geom_bond_publ_flag
Cu1 O2 1.933(4) 2_564 yes
Cu1 N1 1.937(6) . yes
Cu1 O1 1.941(5) . yes
Cu1 N3 2.025(5) . yes
Cu1 O1W 2.489(6) . yes
Cu1 O3 2.749(10) . yes
N1 C4 1.324(8) . ?
N1 C1 1.383(10) . ?
N2 C2 1.321(10) . ?
N2 C4 1.394(10) . ?
N2 C3 1.430(10) . ?
N3 C5 1.278(9) . yes
N3 C6 1.408(10) . yes
O1 C8 1.264(9) . ?
O2 C8 1.240(9) . ?
O2 Cu1 1.933(4) 2_565 yes
C1 C2 1.319(10) . ?
C4 C5 1.385(10) . yes
C6 C7 1.529(10) . ?
C7 C8 1.509(8) . ?
Cl1 O6 1.394(7) . ?
Cl1 O3 1.397(6) . ?
Cl1 O3' 1.404(6) . ?
Cl1 O5' 1.405(7) . ?
Cl1 O6' 1.413(7) . ?
Cl1 O5 1.423(6) . ?
Cl1 O4' 1.429(6) . ?
Cl1 O4 1.435(6) . ?
